data_4084284
loop_
_publ_author_name
'Feng, Ge'
'Conley, Matthew P.'
'Jordan, Richard F.'

_publ_section_title
;
 Differentiation between Chelate Ring Inversion and Aryl Rotation in a
 CF3-Substituted Phosphine-Sulfonate Palladium Methyl Complex
;
_journal_issue 17
_journal_name_full Organometallics
_journal_page_first 4486
_journal_paper_doi 10.1021/om500699t
_journal_volume 33
_journal_year 2014
_chemical_formula_sum 'C28 H24 Cl2 F6 N O3 P Pd S'
_chemical_formula_weight 776.81
_chemical_name_systematic
; 
 ? 
;
_space_group_IT_number 14
_symmetry_space_group_name_Hall '-P 2ybc'
_symmetry_space_group_name_H-M 'P 1 21/c 1'
_atom_sites_solution_hydrogens geom
_atom_sites_solution_primary direct
_atom_sites_solution_secondary difmap
_audit_creation_method SHELXL-97
_cell_angle_alpha 90.00
_cell_angle_beta 125.490(11)
_cell_angle_gamma 90.00
_cell_formula_units_Z 4
_cell_length_a 11.412(3)
_cell_length_b 16.226(5)
_cell_length_c 19.195(4)
_cell_measurement_reflns_used 1024
_cell_measurement_temperature 100(2)
_cell_measurement_theta_max 27.31
_cell_measurement_theta_min 1.81
_cell_volume 2894.0(14)
_computing_structure_refinement 'SHELXL-97 (Sheldrick, 1997)'
_computing_structure_solution 'SHELXS-97 (Sheldrick, 1990)'
_diffrn_ambient_temperature 100(2)
_diffrn_measured_fraction_theta_full 0.982
_diffrn_measured_fraction_theta_max 0.982
_diffrn_radiation_monochromator graphite
_diffrn_radiation_source 'fine-focus sealed tube'
_diffrn_radiation_type MoK\a
_diffrn_radiation_wavelength 0.71073
_diffrn_reflns_av_R_equivalents 0.0564
_diffrn_reflns_av_sigmaI/netI 0.0636
_diffrn_reflns_limit_h_max 14
_diffrn_reflns_limit_h_min -14
_diffrn_reflns_limit_k_max 20
_diffrn_reflns_limit_k_min -20
_diffrn_reflns_limit_l_max 24
_diffrn_reflns_limit_l_min -24
_diffrn_reflns_number 32657
_diffrn_reflns_theta_full 27.31
_diffrn_reflns_theta_max 27.31
_diffrn_reflns_theta_min 1.81
_exptl_absorpt_coefficient_mu 1.026
_exptl_absorpt_correction_T_max 0.8211
_exptl_absorpt_correction_T_min 0.7349
_exptl_absorpt_correction_type multi-scan
_exptl_absorpt_process_details
;
absorption corrections were made based on correspondance of
equivalent intensities usingprogram SADABS (G. Sheldrick, Bruker 
Analytical X-ray Systems, Madison, WI)
;
_exptl_crystal_density_diffrn 1.783
_exptl_crystal_density_method 'not measured'
_exptl_crystal_F_000 1552
_exptl_crystal_size_max 0.32
_exptl_crystal_size_mid 0.24
_exptl_crystal_size_min 0.20
_refine_diff_density_max 2.262
_refine_diff_density_min -0.830
_refine_diff_density_rms 0.156
_refine_ls_extinction_method none
_refine_ls_goodness_of_fit_ref 1.065
_refine_ls_hydrogen_treatment constr
_refine_ls_matrix_type full
_refine_ls_number_parameters 390
_refine_ls_number_reflns 6408
_refine_ls_number_restraints 0
_refine_ls_restrained_S_all 1.065
_refine_ls_R_factor_all 0.0709
_refine_ls_R_factor_gt 0.0566
_refine_ls_shift/su_max 0.001
_refine_ls_shift/su_mean 0.000
_refine_ls_structure_factor_coef Fsqd
_refine_ls_weighting_details 'calc w=1/[\s^2^(Fo^2^)+(0.0894P)^2^+0.0000P] where P=(Fo^2^+2Fc^2^)/3'
_refine_ls_weighting_scheme calc
_refine_ls_wR_factor_gt 0.1579
_refine_ls_wR_factor_ref 0.1642
_reflns_number_gt 4944
_reflns_number_total 6408
_reflns_threshold_expression >2sigma(I)
_cod_data_source_file om500699t_si_002.cif
_cod_data_source_block 4
_cod_original_cell_volume 2894.0(13)
_cod_original_sg_symbol_H-M P2(1)/c
_cod_database_code 4084284

loop_
_symmetry_equiv_pos_as_xyz
'x, y, z'
'-x, y+1/2, -z+1/2'
'-x, -y, -z'
'x, -y-1/2, z-1/2'

loop_
_atom_site_label
_atom_site_type_symbol
_atom_site_fract_x
_atom_site_fract_y
_atom_site_fract_z
_atom_site_U_iso_or_equiv
_atom_site_adp_type
_atom_site_occupancy
_atom_site_symmetry_multiplicity
_atom_site_calc_flag
_atom_site_refinement_flags
C1 C 0.4813(5) 0.8020(3) 0.1220(3) 0.0274(12) Uani 1 1 d .
H1A H 0.4419 0.8098 0.0615 0.041 Uiso 1 1 calc R
H1B H 0.4456 0.8456 0.1404 0.041 Uiso 1 1 calc R
H1C H 0.4512 0.7482 0.1296 0.041 Uiso 1 1 calc R
C2 C 0.7793(5) 0.9666(3) 0.1547(3) 0.0244(11) Uani 1 1 d .
H2 H 0.8340 0.9714 0.2152 0.029 Uiso 1 1 calc R
C3 C 0.7922(6) 1.0260(3) 0.1105(3) 0.0271(12) Uani 1 1 d .
H3 H 0.8539 1.0718 0.1394 0.033 Uiso 1 1 calc R
C4 C 0.7150(6) 1.0193(3) 0.0234(4) 0.0306(12) Uani 1 1 d .
H4 H 0.7232 1.0599 -0.0092 0.037 Uiso 1 1 calc R
C5 C 0.6263(6) 0.9533(3) -0.0156(3) 0.0288(12) Uani 1 1 d .
H5 H 0.5709 0.9479 -0.0761 0.035 Uiso 1 1 calc R
C6 C 0.6169(5) 0.8956(3) 0.0315(3) 0.0257(11) Uani 1 1 d .
H6 H 0.5546 0.8499 0.0033 0.031 Uiso 1 1 calc R
C7 C 1.0045(5) 0.7393(3) 0.4011(3) 0.0211(10) Uani 1 1 d .
C8 C 1.1229(5) 0.7522(3) 0.4856(3) 0.0235(11) Uani 1 1 d .
H8 H 1.2135 0.7668 0.4975 0.028 Uiso 1 1 calc R
C9 C 1.1084(5) 0.7437(3) 0.5513(3) 0.0251(11) Uani 1 1 d .
H9 H 1.1896 0.7523 0.6085 0.030 Uiso 1 1 calc R
C10 C 0.9794(5) 0.7230(3) 0.5361(3) 0.0235(11) Uani 1 1 d .
C11 C 0.8640(6) 0.7086(3) 0.4524(3) 0.0247(11) Uani 1 1 d .
H11 H 0.7743 0.6930 0.4413 0.030 Uiso 1 1 calc R
C12 C 0.8741(5) 0.7159(3) 0.3848(3) 0.0212(10) Uani 1 1 d .
C13 C 0.9595(6) 0.7155(4) 0.6066(3) 0.0306(12) Uani 1 1 d .
H13A H 1.0518 0.7250 0.6619 0.046 Uiso 1 1 calc R
H13B H 0.9244 0.6602 0.6058 0.046 Uiso 1 1 calc R
H13C H 0.8894 0.7566 0.5982 0.046 Uiso 1 1 calc R
C14 C 0.5634(5) 0.6947(3) 0.2830(3) 0.0215(11) Uani 1 1 d .
C15 C 0.4819(5) 0.6228(3) 0.2507(3) 0.0237(11) Uani 1 1 d .
H15 H 0.5101 0.5811 0.2284 0.028 Uiso 1 1 calc R
C16 C 0.3620(5) 0.6100(3) 0.2499(3) 0.0278(12) Uani 1 1 d .
H16 H 0.3086 0.5604 0.2269 0.033 Uiso 1 1 calc R
C17 C 0.3193(5) 0.6688(4) 0.2824(3) 0.0273(12) Uani 1 1 d .
H17 H 0.2384 0.6598 0.2838 0.033 Uiso 1 1 calc R
C18 C 0.3962(6) 0.7411(4) 0.3128(3) 0.0286(12) Uani 1 1 d .
H18 H 0.3663 0.7823 0.3346 0.034 Uiso 1 1 calc R
C19 C 0.5156(5) 0.7559(3) 0.3128(3) 0.0252(11) Uani 1 1 d .
C20 C 0.5802(6) 0.8378(4) 0.3451(4) 0.0358(14) Uani 1 1 d .
C21 C 0.7252(6) 0.6053(3) 0.2331(4) 0.0305(13) Uani 1 1 d .
C22 C 0.6632(7) 0.6093(4) 0.1411(4) 0.0419(16) Uani 1 1 d .
H22 H 0.6213 0.6597 0.1116 0.050 Uiso 1 1 calc R
C23 C 0.6634(8) 0.5457(4) 0.0973(5) 0.0527(18) Uani 1 1 d .
H23 H 0.6216 0.5497 0.0379 0.063 Uiso 1 1 calc R
C24 C 0.7266(7) 0.4740(4) 0.1419(5) 0.0482(17) Uani 1 1 d .
H24 H 0.7272 0.4283 0.1112 0.058 Uiso 1 1 calc R
C25 C 0.7878(7) 0.4639(4) 0.2263(4) 0.0402(15) Uani 1 1 d .
H25 H 0.8336 0.4136 0.2546 0.048 Uiso 1 1 calc R
C26 C 0.7812(6) 0.5302(4) 0.2706(4) 0.0397(15) Uani 1 1 d .
C27 C 0.8365(7) 0.5153(4) 0.3581(4) 0.0432(16) Uani 1 1 d .
C28 C 0.0652(7) 0.9581(4) 0.4385(4) 0.0511(18) Uani 1 1 d .
H28A H 0.0644 0.9210 0.3973 0.061 Uiso 1 1 calc R
H28B H -0.0054 0.9368 0.4482 0.061 Uiso 1 1 calc R
Cl1 Cl 0.2369(2) 0.95716(11) 0.53529(11) 0.0581(5) Uani 1 1 d .
Cl2 Cl 0.0142(2) 1.05566(12) 0.39511(13) 0.0619(5) Uani 1 1 d .
F1 F 0.6947(3) 0.85451(18) 0.3459(2) 0.0306(7) Uani 1 1 d .
F2 F 0.4868(4) 0.8977(2) 0.2999(3) 0.0705(14) Uani 1 1 d .
F3 F 0.6236(5) 0.8480(3) 0.4262(3) 0.0687(14) Uani 1 1 d .
F4 F 0.9696(4) 0.5429(2) 0.4165(2) 0.0510(10) Uani 1 1 d .
F5 F 0.7556(4) 0.5466(2) 0.3829(2) 0.0435(9) Uani 1 1 d .
F6 F 0.8429(5) 0.4336(2) 0.3768(3) 0.0580(11) Uani 1 1 d .
N1 N 0.6927(4) 0.9008(3) 0.1172(3) 0.0221(9) Uani 1 1 d .
O1 O 0.9296(4) 0.8241(2) 0.2686(2) 0.0215(7) Uani 1 1 d .
O2 O 1.1754(4) 0.7830(2) 0.3611(2) 0.0243(8) Uani 1 1 d .
O3 O 0.9932(4) 0.6808(2) 0.2725(2) 0.0257(8) Uani 1 1 d .
P1 P 0.71464(14) 0.70489(8) 0.27507(8) 0.0199(3) Uani 1 1 d .
Pd1 Pd 0.70292(4) 0.80686(2) 0.19442(2) 0.02047(14) Uani 1 1 d .
S1 S 1.03014(13) 0.75657(8) 0.32008(8) 0.0200(3) Uani 1 1 d .

loop_
_atom_site_aniso_label
_atom_site_aniso_U_11
_atom_site_aniso_U_22
_atom_site_aniso_U_33
_atom_site_aniso_U_23
_atom_site_aniso_U_13
_atom_site_aniso_U_12
C1 0.016(3) 0.034(3) 0.023(3) 0.016(2) 0.006(2) 0.001(2)
C2 0.024(3) 0.023(3) 0.026(3) -0.001(2) 0.014(2) 0.004(2)
C3 0.027(3) 0.023(3) 0.033(3) 0.000(2) 0.019(3) 0.001(2)
C4 0.033(3) 0.033(3) 0.034(3) 0.009(2) 0.024(3) 0.006(2)
C5 0.027(3) 0.038(3) 0.021(3) 0.003(2) 0.014(2) 0.003(2)
C6 0.022(3) 0.029(3) 0.023(3) -0.004(2) 0.012(2) -0.001(2)
C7 0.021(3) 0.020(2) 0.024(3) 0.002(2) 0.014(2) 0.003(2)
C8 0.020(3) 0.026(3) 0.024(3) 0.003(2) 0.013(2) 0.000(2)
C9 0.021(3) 0.027(3) 0.020(3) 0.001(2) 0.008(2) 0.001(2)
C10 0.025(3) 0.022(2) 0.025(3) 0.001(2) 0.016(2) -0.001(2)
C11 0.025(3) 0.024(3) 0.027(3) -0.001(2) 0.016(2) -0.003(2)
C12 0.022(3) 0.018(2) 0.025(3) 0.002(2) 0.014(2) 0.0018(19)
C13 0.029(3) 0.041(3) 0.023(3) 0.000(2) 0.015(2) -0.001(2)
C14 0.017(2) 0.029(3) 0.016(2) 0.004(2) 0.009(2) 0.000(2)
C15 0.023(3) 0.025(3) 0.020(2) 0.003(2) 0.011(2) 0.001(2)
C16 0.019(3) 0.029(3) 0.029(3) 0.002(2) 0.011(2) -0.004(2)
C17 0.019(3) 0.040(3) 0.025(3) 0.007(2) 0.014(2) 0.005(2)
C18 0.027(3) 0.037(3) 0.028(3) 0.006(2) 0.020(2) 0.009(2)
C19 0.020(3) 0.027(3) 0.027(3) 0.004(2) 0.013(2) 0.004(2)
C20 0.033(3) 0.033(3) 0.049(4) -0.003(3) 0.028(3) 0.002(3)
C21 0.030(3) 0.018(3) 0.053(4) -0.005(2) 0.030(3) -0.004(2)
C22 0.052(4) 0.035(3) 0.059(4) -0.017(3) 0.044(4) -0.010(3)
C23 0.069(5) 0.046(4) 0.060(5) -0.006(4) 0.047(4) -0.009(4)
C24 0.055(4) 0.030(3) 0.066(5) 0.007(3) 0.039(4) -0.002(3)
C25 0.041(4) 0.041(4) 0.054(4) -0.021(3) 0.037(3) -0.016(3)
C26 0.037(3) 0.035(3) 0.056(4) 0.010(3) 0.032(3) 0.001(3)
C27 0.029(3) 0.046(4) 0.052(4) -0.007(3) 0.022(3) -0.001(3)
C28 0.054(4) 0.043(4) 0.045(4) -0.003(3) 0.022(4) -0.010(3)
Cl1 0.0654(12) 0.0506(11) 0.0389(9) 0.0014(8) 0.0193(9) -0.0093(9)
Cl2 0.0548(11) 0.0456(10) 0.0704(13) 0.0022(9) 0.0279(10) 0.0071(8)
F1 0.0278(16) 0.0265(16) 0.0401(18) -0.0028(14) 0.0211(15) -0.0008(13)
F2 0.039(2) 0.026(2) 0.138(4) 0.002(2) 0.047(3) 0.0074(17)
F3 0.098(3) 0.072(3) 0.075(3) -0.046(2) 0.072(3) -0.046(3)
F4 0.038(2) 0.064(3) 0.046(2) 0.0039(19) 0.0211(19) 0.0075(19)
F5 0.049(2) 0.044(2) 0.047(2) 0.0053(17) 0.0331(19) 0.0035(17)
F6 0.080(3) 0.036(2) 0.060(3) 0.0111(19) 0.042(2) 0.012(2)
N1 0.020(2) 0.023(2) 0.022(2) 0.0024(18) 0.0120(18) 0.0023(17)
O1 0.0217(18) 0.0208(18) 0.0226(18) 0.0047(14) 0.0133(16) 0.0009(14)
O2 0.0209(18) 0.0295(19) 0.0233(18) 0.0021(15) 0.0133(16) -0.0009(15)
O3 0.030(2) 0.0232(19) 0.028(2) -0.0009(15) 0.0194(17) -0.0003(15)
P1 0.0185(6) 0.0218(7) 0.0201(6) 0.0011(5) 0.0116(6) -0.0002(5)
Pd1 0.0188(2) 0.0212(2) 0.0210(2) 0.00349(15) 0.01127(17) 0.00131(15)
S1 0.0189(6) 0.0229(6) 0.0210(6) 0.0023(5) 0.0131(5) 0.0019(5)

loop_
_atom_type_symbol
_atom_type_description
_atom_type_scat_dispersion_real
_atom_type_scat_dispersion_imag
_atom_type_scat_source
C C 0.0033 0.0016 'International Tables Vol C Tables 4.2.6.8 and 6.1.1.4'
H H 0.0000 0.0000 'International Tables Vol C Tables 4.2.6.8 and 6.1.1.4'
Cl Cl 0.1484 0.1585 'International Tables Vol C Tables 4.2.6.8 and 6.1.1.4'
F F 0.0171 0.0103 'International Tables Vol C Tables 4.2.6.8 and 6.1.1.4'
N N 0.0061 0.0033 'International Tables Vol C Tables 4.2.6.8 and 6.1.1.4'
O O 0.0106 0.0060 'International Tables Vol C Tables 4.2.6.8 and 6.1.1.4'
P P 0.1023 0.0942 'International Tables Vol C Tables 4.2.6.8 and 6.1.1.4'
Pd Pd -0.9988 1.0072 'International Tables Vol C Tables 4.2.6.8 and 6.1.1.4'
S S 0.1246 0.1234 'International Tables Vol C Tables 4.2.6.8 and 6.1.1.4'

loop_
_geom_angle_atom_site_label_1
_geom_angle_atom_site_label_2
_geom_angle_atom_site_label_3
_geom_angle
N1 C2 C3 123.1(5)
C2 C3 C4 118.9(5)
C5 C4 C3 118.7(5)
C6 C5 C4 120.0(5)
N1 C6 C5 122.1(5)
C12 C7 C8 119.4(5)
C12 C7 S1 123.4(4)
C8 C7 S1 117.1(4)
C9 C8 C7 120.0(5)
C10 C9 C8 121.3(5)
C9 C10 C11 118.1(5)
C9 C10 C13 122.4(5)
C11 C10 C13 119.5(5)
C12 C11 C10 122.5(5)
C11 C12 C7 118.6(5)
C11 C12 P1 120.5(4)
C7 C12 P1 120.6(4)
C15 C14 C19 117.2(5)
C15 C14 P1 117.2(4)
C19 C14 P1 125.4(4)
C16 C15 C14 122.2(5)
C17 C16 C15 120.2(5)
C16 C17 C18 118.5(5)
C17 C18 C19 122.3(5)
C18 C19 C14 119.5(5)
C18 C19 C20 114.2(5)
C14 C19 C20 126.3(5)
F1 C20 F2 105.7(5)
F1 C20 F3 105.3(5)
F2 C20 F3 106.5(5)
F1 C20 C19 116.1(5)
F2 C20 C19 111.8(5)
F3 C20 C19 110.9(5)
C26 C21 C22 114.9(5)
C26 C21 P1 132.9(5)
C22 C21 P1 112.2(4)
C23 C22 C21 123.1(6)
C22 C23 C24 117.1(7)
C25 C24 C23 124.6(7)
C24 C25 C26 117.5(7)
C21 C26 C25 122.6(6)
C21 C26 C27 121.3(6)
C25 C26 C27 116.2(6)
F4 C27 F5 104.8(5)
F4 C27 F6 104.1(5)
F5 C27 F6 102.4(5)
F4 C27 C26 116.1(6)
F5 C27 C26 114.9(5)
F6 C27 C26 113.1(5)
Cl2 C28 Cl1 112.1(4)
C6 N1 C2 117.1(4)
C6 N1 Pd1 123.8(3)
C2 N1 Pd1 118.7(3)
S1 O1 Pd1 121.4(2)
C12 P1 C14 105.7(2)
C12 P1 C21 108.5(2)
C14 P1 C21 105.2(2)
C12 P1 Pd1 110.38(16)
C14 P1 Pd1 116.69(16)
C21 P1 Pd1 110.04(19)
C1 Pd1 N1 90.49(17)
C1 Pd1 O1 174.64(17)
N1 Pd1 O1 85.61(14)
C1 Pd1 P1 89.72(14)
N1 Pd1 P1 178.73(12)
O1 Pd1 P1 94.27(9)
O2 S1 O3 115.2(2)
O2 S1 O1 110.4(2)
O3 S1 O1 112.4(2)
O2 S1 C7 107.2(2)
O3 S1 C7 106.6(2)
O1 S1 C7 104.3(2)

loop_
_geom_bond_atom_site_label_1
_geom_bond_atom_site_label_2
_geom_bond_distance
C1 Pd1 2.062(5)
C2 N1 1.345(6)
C2 C3 1.347(7)
C3 C4 1.370(7)
C4 C5 1.361(8)
C5 C6 1.349(7)
C6 N1 1.344(6)
C7 C12 1.384(7)
C7 C8 1.398(7)
C7 S1 1.764(5)
C8 C9 1.370(7)
C9 C10 1.366(7)
C10 C11 1.383(7)
C10 C13 1.501(7)
C11 C12 1.374(7)
C12 P1 1.824(5)
C14 C15 1.394(7)
C14 C19 1.404(7)
C14 P1 1.826(5)
C15 C16 1.376(7)
C16 C17 1.374(8)
C17 C18 1.375(8)
C18 C19 1.384(7)
C19 C20 1.470(8)
C20 F1 1.325(6)
C20 F2 1.326(7)
C20 F3 1.343(7)
C21 C26 1.371(8)
C21 C22 1.476(9)
C21 P1 1.839(5)
C22 C23 1.330(9)
C23 C24 1.376(9)
C24 C25 1.351(9)
C25 C26 1.400(8)
C26 C27 1.431(9)
C27 F4 1.336(7)
C27 F5 1.358(7)
C27 F6 1.365(7)
C28 Cl2 1.724(7)
C28 Cl1 1.750(7)
N1 Pd1 2.082(4)
O1 S1 1.476(3)
O1 Pd1 2.127(3)
O2 S1 1.426(4)
O3 S1 1.440(4)
P1 Pd1 2.2163(14)

loop_
_geom_torsion_atom_site_label_1
_geom_torsion_atom_site_label_2
_geom_torsion_atom_site_label_3
_geom_torsion_atom_site_label_4
_geom_torsion
N1 C2 C3 C4 -0.6(8)
C2 C3 C4 C5 1.0(8)
C3 C4 C5 C6 -0.7(8)
C4 C5 C6 N1 0.2(8)
C12 C7 C8 C9 -1.7(7)
S1 C7 C8 C9 176.9(4)
C7 C8 C9 C10 -0.3(8)
C8 C9 C10 C11 1.8(8)
C8 C9 C10 C13 -178.3(5)
C9 C10 C11 C12 -1.3(8)
C13 C10 C11 C12 178.7(5)
C10 C11 C12 C7 -0.6(8)
C10 C11 C12 P1 -174.7(4)
C8 C7 C12 C11 2.1(7)
S1 C7 C12 C11 -176.4(4)
C8 C7 C12 P1 176.2(4)
S1 C7 C12 P1 -2.4(6)
C19 C14 C15 C16 -2.1(7)
P1 C14 C15 C16 -177.2(4)
C14 C15 C16 C17 -0.5(8)
C15 C16 C17 C18 2.0(8)
C16 C17 C18 C19 -0.9(8)
C17 C18 C19 C14 -1.7(8)
C17 C18 C19 C20 177.9(5)
C15 C14 C19 C18 3.1(7)
P1 C14 C19 C18 177.8(4)
C15 C14 C19 C20 -176.5(5)
P1 C14 C19 C20 -1.8(8)
C18 C19 C20 F1 -179.8(5)
C14 C19 C20 F1 -0.2(9)
C18 C19 C20 F2 -58.5(7)
C14 C19 C20 F2 121.1(6)
C18 C19 C20 F3 60.1(7)
C14 C19 C20 F3 -120.3(6)
C26 C21 C22 C23 -1.1(9)
P1 C21 C22 C23 177.5(5)
C21 C22 C23 C24 -0.9(10)
C22 C23 C24 C25 0.1(11)
C23 C24 C25 C26 2.7(10)
C22 C21 C26 C25 4.0(8)
P1 C21 C26 C25 -174.3(4)
C22 C21 C26 C27 -175.9(6)
P1 C21 C26 C27 5.8(9)
C24 C25 C26 C21 -4.8(9)
C24 C25 C26 C27 175.1(6)
C21 C26 C27 F4 -80.4(7)
C25 C26 C27 F4 99.7(7)
C21 C26 C27 F5 42.4(8)
C25 C26 C27 F5 -137.5(6)
C21 C26 C27 F6 159.4(5)
C25 C26 C27 F6 -20.5(8)
C5 C6 N1 C2 0.2(7)
C5 C6 N1 Pd1 -171.9(4)
C3 C2 N1 C6 0.1(7)
C3 C2 N1 Pd1 172.5(4)
C11 C12 P1 C14 5.4(5)
C7 C12 P1 C14 -168.6(4)
C11 C12 P1 C21 -107.0(4)
C7 C12 P1 C21 79.0(5)
C11 C12 P1 Pd1 132.3(4)
C7 C12 P1 Pd1 -41.6(4)
C15 C14 P1 C12 -120.4(4)
C19 C14 P1 C12 64.9(5)
C15 C14 P1 C21 -5.8(5)
C19 C14 P1 C21 179.5(5)
C15 C14 P1 Pd1 116.5(4)
C19 C14 P1 Pd1 -58.2(5)
C26 C21 P1 C12 33.0(6)
C22 C21 P1 C12 -145.3(4)
C26 C21 P1 C14 -79.7(6)
C22 C21 P1 C14 102.0(4)
C26 C21 P1 Pd1 153.9(5)
C22 C21 P1 Pd1 -24.4(4)
C6 N1 Pd1 C1 -53.2(4)
C2 N1 Pd1 C1 135.0(4)
C6 N1 Pd1 O1 130.5(4)
C2 N1 Pd1 O1 -41.4(4)
S1 O1 Pd1 N1 -153.4(3)
S1 O1 Pd1 P1 25.3(2)
C12 P1 Pd1 C1 -148.0(2)
C14 P1 Pd1 C1 -27.4(2)
C21 P1 Pd1 C1 92.4(2)
C12 P1 Pd1 O1 28.4(2)
C14 P1 Pd1 O1 149.1(2)
C21 P1 Pd1 O1 -91.2(2)
Pd1 O1 S1 O2 177.9(2)
Pd1 O1 S1 O3 47.8(3)
Pd1 O1 S1 C7 -67.3(3)
C12 C7 S1 O2 177.5(4)
C8 C7 S1 O2 -1.0(5)
C12 C7 S1 O3 -58.7(5)
C8 C7 S1 O3 122.8(4)
C12 C7 S1 O1 60.5(5)
C8 C7 S1 O1 -118.1(4)
